data_4338160
loop_
_publ_author_name
'Perrin, Lionel'
'Werkema, Evan L.'
'Eisenstein, Odile'
'Andersen, Richard A.'

_publ_section_title
;
 Two [1,2,4-(Me3C)3C5H2]2CeH Molecules are Involved in Hydrogenation of
 Pyridine to Piperidine as Shown by Experiments and Computations.
;
_journal_issue 13
_journal_name_full 'Inorganic chemistry'
_journal_page_first 6361
_journal_page_last 6373
_journal_paper_doi 10.1021/ic500133y
_journal_volume 53
_journal_year 2014
_chemical_formula_moiety 'C39 H68 Ce N'
_chemical_formula_sum 'C39 H68 Ce N'
_chemical_formula_weight 691.06
_chemical_melting_point 559
_chemical_name_common cepip
_chemical_name_systematic
;
 ?
;
_space_group_IT_number 15
_symmetry_cell_setting monoclinic
_symmetry_space_group_name_Hall '-C 2yc'
_symmetry_space_group_name_H-M 'C 1 2/c 1'
_atom_sites_solution_hydrogens geom
_atom_sites_solution_primary direct
_atom_sites_solution_secondary difmap
_audit_creation_method SHELXL-97
_cell_angle_alpha 90.00
_cell_angle_beta 103.5940(10)
_cell_angle_gamma 90.00
_cell_formula_units_Z 8
_cell_length_a 33.6814(14)
_cell_length_b 10.6680(4)
_cell_length_c 21.0852(9)
_cell_measurement_reflns_used 9677
_cell_measurement_temperature 100(2)
_cell_measurement_theta_max 25.36
_cell_measurement_theta_min 2.49
_cell_volume 7363.9(5)
_computing_cell_refinement 'Bruker SAINT'
_computing_data_collection 'Bruker APEX2'
_computing_data_reduction 'Bruker SAINT'
_computing_molecular_graphics ORTEP-32
_computing_publication_material WinGX
_computing_structure_refinement 'SHELXL-97 (Sheldrick, 2008)'
_computing_structure_solution 'SHELXS-97 (Sheldrick, 2008)'
_diffrn_ambient_temperature 100(2)
_diffrn_detector_area_resol_mean 8.366
_diffrn_measured_fraction_theta_full 1.000
_diffrn_measured_fraction_theta_max 0.998
_diffrn_measurement_device_type 'Bruker APEX-I CCD'
_diffrn_measurement_method 'phi and omega scans'
_diffrn_radiation_monochromator graphite
_diffrn_radiation_source 'fine-focus sealed tube'
_diffrn_radiation_type MoK\a
_diffrn_radiation_wavelength 0.71073
_diffrn_reflns_av_R_equivalents 0.0169
_diffrn_reflns_av_sigmaI/netI 0.0102
_diffrn_reflns_limit_h_max 40
_diffrn_reflns_limit_h_min -40
_diffrn_reflns_limit_k_max 11
_diffrn_reflns_limit_k_min -12
_diffrn_reflns_limit_l_max 25
_diffrn_reflns_limit_l_min -25
_diffrn_reflns_number 44687
_diffrn_reflns_theta_full 25.00
_diffrn_reflns_theta_max 25.37
_diffrn_reflns_theta_min 1.99
_exptl_absorpt_coefficient_mu 1.261
_exptl_absorpt_correction_T_max 0.882
_exptl_absorpt_correction_T_min 0.735
_exptl_absorpt_correction_type multi-scan
_exptl_absorpt_process_details SADABS
_exptl_crystal_colour purple
_exptl_crystal_density_diffrn 1.247
_exptl_crystal_density_method 'not measured'
_exptl_crystal_description block
_exptl_crystal_F_000 2936
_exptl_crystal_size_max 0.27
_exptl_crystal_size_mid 0.21
_exptl_crystal_size_min 0.10
_refine_diff_density_max 0.500
_refine_diff_density_min -0.536
_refine_diff_density_rms 0.050
_refine_ls_extinction_method none
_refine_ls_goodness_of_fit_ref 1.067
_refine_ls_hydrogen_treatment refall
_refine_ls_matrix_type full
_refine_ls_number_parameters 642
_refine_ls_number_reflns 6760
_refine_ls_number_restraints 0
_refine_ls_restrained_S_all 1.067
_refine_ls_R_factor_all 0.0175
_refine_ls_R_factor_gt 0.0167
_refine_ls_shift/su_max 0.002
_refine_ls_shift/su_mean 0.000
_refine_ls_structure_factor_coef Fsqd
_refine_ls_weighting_details 'calc w=1/[\s^2^(Fo^2^)+(0.0246P)^2^+7.9755P] where P=(Fo^2^+2Fc^2^)/3'
_refine_ls_weighting_scheme calc
_refine_ls_wR_factor_gt 0.0433
_refine_ls_wR_factor_ref 0.0441
_reflns_number_gt 6517
_reflns_number_total 6760
_reflns_threshold_expression >2sigma(I)
_cod_data_source_file ic500133y_si_002.cif
_cod_data_source_block shelxl
_cod_depositor_comments
;
The following automatic conversions were performed:

'_symmetry_cell_setting' value 'Monoclinic' changed to 'monoclinic'
according to
/usr/data/users/saulius/crontab/automatic-downloads/rss-feeds/ACS/lib/dictionaries/cif_core.dic
dictionary named 'cif_core.dic' version 2.4.2 from 2011-04-26.

Automatic conversion script
Id: cif_fix_values 2281 2013-09-26 08:29:07Z andrius 

 Adding full bibliography for 4338159--4338160.cif.
;
_cod_original_sg_symbol_H-M C2/c
_cod_database_code 4338160

loop_
_symmetry_equiv_pos_as_xyz
'x, y, z'
'-x, y, -z+1/2'
'x+1/2, y+1/2, z'
'-x+1/2, y+1/2, -z+1/2'
'-x, -y, -z'
'x, -y, z-1/2'
'-x+1/2, -y+1/2, -z'
'x+1/2, -y+1/2, z-1/2'

loop_
_atom_site_label
_atom_site_type_symbol
_atom_site_fract_x
_atom_site_fract_y
_atom_site_fract_z
_atom_site_U_iso_or_equiv
_atom_site_adp_type
_atom_site_occupancy
_atom_site_symmetry_multiplicity
_atom_site_calc_flag
H1 H 0.0664(5) 0.0873(15) 0.0227(8) 0.012(4) Uiso 1 1 d
H2 H 0.1627(5) 0.0076(15) 0.1700(8) 0.013(4) Uiso 1 1 d
H3 H 0.1851(5) 0.1452(17) 0.0357(9) 0.022(4) Uiso 1 1 d
H4 H 0.1800(5) 0.0790(17) -0.0316(9) 0.025(5) Uiso 1 1 d
H5 H 0.1433(6) 0.1596(18) -0.0181(9) 0.024(4) Uiso 1 1 d
H6 H 0.1086(6) -0.160(2) -0.0093(9) 0.029(5) Uiso 1 1 d
H7 H 0.1349(5) -0.1109(18) -0.0578(9) 0.027(5) Uiso 1 1 d
H8 H 0.0971(6) -0.034(2) -0.0494(10) 0.038(5) Uiso 1 1 d
H9 H 0.1728(6) -0.170(2) 0.0805(10) 0.032(5) Uiso 1 1 d
H10 H 0.1973(5) -0.1247(18) 0.0313(9) 0.026(5) Uiso 1 1 d
H11 H 0.2014(5) -0.0560(18) 0.0996(9) 0.025(4) Uiso 1 1 d
H12 H 0.0043(6) 0.1445(19) 0.0168(9) 0.029(5) Uiso 1 1 d
H13 H 0.0198(6) 0.2772(18) 0.0460(10) 0.028(5) Uiso 1 1 d
H14 H -0.0224(6) 0.2198(17) 0.0541(10) 0.028(5) Uiso 1 1 d
H15 H 0.0285(6) 0.310(2) 0.1698(10) 0.032(5) Uiso 1 1 d
H16 H -0.0118(6) 0.2355(18) 0.1657(9) 0.024(5) Uiso 1 1 d
H17 H 0.0277(5) 0.1965(16) 0.2168(9) 0.021(4) Uiso 1 1 d
H18 H -0.0248(6) 0.0258(19) 0.1188(9) 0.033(5) Uiso 1 1 d
H19 H 0.0156(6) -0.0274(19) 0.1648(10) 0.033(5) Uiso 1 1 d
H20 H 0.0096(6) -0.040(2) 0.0902(10) 0.037(5) Uiso 1 1 d
H21 H 0.1353(6) 0.2641(18) 0.2712(9) 0.026(5) Uiso 1 1 d
H22 H 0.0884(6) 0.2602(19) 0.2639(9) 0.026(5) Uiso 1 1 d
H23 H 0.1170(6) 0.2116(18) 0.3273(11) 0.034(6) Uiso 1 1 d
H24 H 0.0516(6) 0.0388(19) 0.2584(9) 0.033(5) Uiso 1 1 d
H25 H 0.0869(5) -0.0040(18) 0.3196(10) 0.027(5) Uiso 1 1 d
H26 H 0.0797(6) -0.083(2) 0.2554(10) 0.038(5) Uiso 1 1 d
H27 H 0.1574(5) 0.0258(17) 0.3298(9) 0.025(4) Uiso 1 1 d
H28 H 0.1543(5) -0.0639(19) 0.2709(9) 0.026(5) Uiso 1 1 d
H29 H 0.1768(6) 0.0639(18) 0.2731(9) 0.027(5) Uiso 1 1 d
C1 C 0.12329(4) 0.03145(13) 0.07881(7) 0.0151(3) Uani 1 1 d
C2 C 0.08340(4) 0.08154(13) 0.06415(7) 0.0159(3) Uani 1 1 d
C3 C 0.07164(4) 0.11283(13) 0.12280(7) 0.0160(3) Uani 1 1 d
C4 C 0.10620(4) 0.08357(13) 0.17586(7) 0.0157(3) Uani 1 1 d
C5 C 0.13706(4) 0.03532(13) 0.14670(7) 0.0153(3) Uani 1 1 d
C6 C 0.14722(4) -0.01333(14) 0.02978(7) 0.0161(3) Uani 1 1 d
C7 C 0.16501(5) 0.10147(15) 0.00227(8) 0.0207(3) Uani 1 1 d
C8 C 0.11927(5) -0.08512(17) -0.02614(8) 0.0249(3) Uani 1 1 d
C9 C 0.18256(5) -0.09800(15) 0.06297(8) 0.0213(3) Uani 1 1 d
C10 C 0.02613(4) 0.13944(15) 0.11954(7) 0.0187(3) Uani 1 1 d
C11 C 0.00545(5) 0.20021(17) 0.05376(8) 0.0244(3) Uani 1 1 d
C12 C 0.01732(5) 0.22732(16) 0.17225(8) 0.0228(3) Uani 1 1 d
C13 C 0.00466(5) 0.01284(16) 0.12326(9) 0.0255(3) Uani 1 1 d
C14 C 0.11235(4) 0.08230(14) 0.25099(7) 0.0179(3) Uani 1 1 d
C15 C 0.11307(6) 0.21506(14) 0.27982(8) 0.0220(3) Uani 1 1 d
C16 C 0.08001(5) 0.00231(16) 0.27274(8) 0.0229(3) Uani 1 1 d
C17 C 0.15364(5) 0.02181(16) 0.28323(8) 0.0230(3) Uani 1 1 d
C18 C 0.10380(4) 0.52756(13) 0.07700(7) 0.0175(3) Uani 1 1 d
C19 C 0.08546(4) 0.45970(14) 0.02082(7) 0.0176(3) Uani 1 1 d
C20 C 0.11466(4) 0.43244(13) -0.01688(7) 0.0170(3) Uani 1 1 d
C21 C 0.15286(4) 0.48555(13) 0.01871(7) 0.0165(3) Uani 1 1 d
C22 C 0.14533(4) 0.54017(13) 0.07608(7) 0.0169(3) Uani 1 1 d
C23 C 0.08325(5) 0.58455(14) 0.12739(7) 0.0203(3) Uani 1 1 d
C24 C 0.09573(6) 0.5137(2) 0.19160(8) 0.0349(4) Uani 1 1 d
C25 C 0.03680(5) 0.5787(2) 0.10374(9) 0.0326(4) Uani 1 1 d
C26 C 0.09601(9) 0.72137(19) 0.13916(17) 0.0554(8) Uani 1 1 d
C27 C 0.09730(5) 0.39118(15) -0.08871(7) 0.0205(3) Uani 1 1 d
C28 C 0.06523(5) 0.28685(15) -0.09228(8) 0.0230(3) Uani 1 1 d
C29 C 0.12710(5) 0.34184(16) -0.12795(8) 0.0237(3) Uani 1 1 d
C30 C 0.07561(6) 0.50737(17) -0.12491(8) 0.0273(4) Uani 1 1 d
C31 C 0.19433(4) 0.50574(14) 0.00098(7) 0.0188(3) Uani 1 1 d
C32 C 0.21431(5) 0.38416(15) -0.01468(8) 0.0223(3) Uani 1 1 d
C33 C 0.18918(5) 0.59979(16) -0.05586(8) 0.0246(3) Uani 1 1 d
C34 C 0.22554(5) 0.56411(15) 0.05865(8) 0.0224(3) Uani 1 1 d
C35 C 0.20817(5) 0.37371(15) 0.20691(8) 0.0229(3) Uani 1 1 d
C36 C 0.22809(5) 0.32195(17) 0.27464(8) 0.0248(3) Uani 1 1 d
C37 C 0.26954(5) 0.26571(18) 0.27393(9) 0.0282(4) Uani 1 1 d
C38 C 0.26531(5) 0.17179(17) 0.21847(9) 0.0290(4) Uani 1 1 d
C39 C 0.24386(5) 0.23176(17) 0.15370(8) 0.0247(3) Uani 1 1 d
Ce1 Ce 0.136784(2) 0.284714(7) 0.103428(4) 0.01365(4) Uani 1 1 d
N1 N 0.20401(4) 0.28185(11) 0.15485(6) 0.0187(3) Uani 1 1 d
H30 H 0.0576(5) 0.4424(17) 0.0062(8) 0.019(4) Uiso 1 1 d
H31 H 0.1648(5) 0.5821(16) 0.1082(8) 0.015(4) Uiso 1 1 d
H32 H 0.0883(6) 0.421(2) 0.1842(10) 0.041(6) Uiso 1 1 d
H33 H 0.1263(7) 0.529(2) 0.2123(11) 0.047(6) Uiso 1 1 d
H34 H 0.0803(7) 0.544(2) 0.2208(11) 0.052(6) Uiso 1 1 d
H35 H 0.0273(7) 0.491(2) 0.0970(10) 0.044(6) Uiso 1 1 d
H36 H 0.0271(7) 0.625(2) 0.0616(12) 0.049(6) Uiso 1 1 d
H37 H 0.0238(6) 0.615(2) 0.1368(10) 0.036(5) Uiso 1 1 d
H38 H 0.0875(9) 0.760(3) 0.0978(16) 0.070(9) Uiso 1 1 d
H39 H 0.0831(8) 0.756(3) 0.1714(13) 0.058(7) Uiso 1 1 d
H40 H 0.1274(10) 0.726(3) 0.1582(15) 0.073(9) Uiso 1 1 d
H41 H 0.0519(6) 0.2691(17) -0.1376(10) 0.025(5) Uiso 1 1 d
H42 H 0.0775(6) 0.2101(19) -0.0729(10) 0.030(5) Uiso 1 1 d
H43 H 0.0443(6) 0.3086(17) -0.0717(9) 0.022(5) Uiso 1 1 d
H44 H 0.1108(6) 0.3226(19) -0.1718(10) 0.031(5) Uiso 1 1 d
H45 H 0.1414(6) 0.2682(18) -0.1096(9) 0.023(5) Uiso 1 1 d
H46 H 0.1479(6) 0.4031(19) -0.1323(9) 0.028(5) Uiso 1 1 d
H47 H 0.0628(6) 0.4856(19) -0.1703(10) 0.034(5) Uiso 1 1 d
H48 H 0.0551(6) 0.5374(18) -0.1051(9) 0.026(5) Uiso 1 1 d
H49 H 0.0950(6) 0.5724(18) -0.1226(9) 0.025(5) Uiso 1 1 d
H50 H 0.1980(6) 0.340(2) -0.0481(10) 0.028(5) Uiso 1 1 d
H51 H 0.2215(5) 0.3347(18) 0.0239(9) 0.024(4) Uiso 1 1 d
H52 H 0.2395(6) 0.4036(18) -0.0275(9) 0.031(5) Uiso 1 1 d
H53 H 0.1706(6) 0.5704(19) -0.0962(10) 0.030(5) Uiso 1 1 d
H54 H 0.1782(6) 0.674(2) -0.0451(9) 0.031(5) Uiso 1 1 d
H55 H 0.2155(6) 0.6140(18) -0.0653(9) 0.029(5) Uiso 1 1 d
H56 H 0.2176(5) 0.6467(19) 0.0698(9) 0.025(4) Uiso 1 1 d
H57 H 0.2515(6) 0.5728(18) 0.0465(9) 0.029(5) Uiso 1 1 d
H58 H 0.2305(5) 0.5134(18) 0.0978(9) 0.025(5) Uiso 1 1 d
H59 H 0.1805(6) 0.4069(18) 0.2069(9) 0.028(5) Uiso 1 1 d
H60 H 0.2241(6) 0.4465(19) 0.1991(9) 0.027(5) Uiso 1 1 d
H61 H 0.2303(6) 0.387(2) 0.3068(10) 0.035(5) Uiso 1 1 d
H62 H 0.2112(6) 0.2599(19) 0.2875(9) 0.024(5) Uiso 1 1 d
H63 H 0.2815(6) 0.2277(18) 0.3150(10) 0.029(5) Uiso 1 1 d
H64 H 0.2875(6) 0.3340(19) 0.2682(9) 0.027(5) Uiso 1 1 d
H65 H 0.2917(6) 0.142(2) 0.2155(9) 0.034(5) Uiso 1 1 d
H66 H 0.2492(6) 0.101(2) 0.2265(10) 0.037(5) Uiso 1 1 d
H67 H 0.2403(6) 0.171(2) 0.1197(10) 0.029(5) Uiso 1 1 d
H68 H 0.2622(6) 0.2990(18) 0.1432(10) 0.030(5) Uiso 1 1 d

loop_
_atom_site_aniso_label
_atom_site_aniso_U_11
_atom_site_aniso_U_22
_atom_site_aniso_U_33
_atom_site_aniso_U_23
_atom_site_aniso_U_13
_atom_site_aniso_U_12
C1 0.0184(7) 0.0126(7) 0.0152(7) -0.0004(5) 0.0057(5) -0.0017(5)
C2 0.0164(7) 0.0166(7) 0.0145(7) -0.0002(5) 0.0029(6) -0.0016(5)
C3 0.0177(7) 0.0150(7) 0.0160(7) 0.0006(5) 0.0055(5) -0.0021(5)
C4 0.0191(7) 0.0136(7) 0.0147(7) 0.0020(5) 0.0047(5) -0.0018(5)
C5 0.0171(7) 0.0120(7) 0.0165(7) 0.0003(5) 0.0033(6) -0.0004(5)
C6 0.0182(7) 0.0155(7) 0.0153(7) -0.0004(6) 0.0052(5) 0.0009(6)
C7 0.0222(7) 0.0197(8) 0.0223(8) 0.0038(6) 0.0094(6) 0.0035(6)
C8 0.0239(8) 0.0304(9) 0.0214(8) -0.0099(7) 0.0070(7) -0.0018(7)
C9 0.0246(8) 0.0193(8) 0.0217(8) 0.0027(6) 0.0087(7) 0.0058(6)
C10 0.0167(7) 0.0226(8) 0.0177(7) -0.0012(6) 0.0057(6) -0.0002(6)
C11 0.0173(8) 0.0354(10) 0.0205(8) 0.0004(7) 0.0045(6) 0.0041(7)
C12 0.0218(8) 0.0265(9) 0.0215(8) -0.0011(6) 0.0080(7) 0.0031(6)
C13 0.0207(8) 0.0281(9) 0.0287(9) -0.0040(7) 0.0080(7) -0.0057(7)
C14 0.0241(7) 0.0164(7) 0.0133(7) 0.0011(5) 0.0050(6) 0.0012(6)
C15 0.0305(9) 0.0185(8) 0.0162(8) -0.0007(6) 0.0040(7) 0.0014(6)
C16 0.0325(9) 0.0214(8) 0.0171(8) 0.0025(6) 0.0100(6) -0.0010(7)
C17 0.0293(8) 0.0242(9) 0.0147(8) 0.0017(6) 0.0037(6) 0.0037(7)
C18 0.0220(7) 0.0134(7) 0.0182(7) 0.0043(6) 0.0070(6) 0.0058(6)
C19 0.0177(7) 0.0178(7) 0.0175(7) 0.0050(6) 0.0042(6) 0.0045(6)
C20 0.0212(7) 0.0148(7) 0.0156(7) 0.0038(5) 0.0052(6) 0.0048(6)
C21 0.0204(7) 0.0119(7) 0.0181(7) 0.0041(5) 0.0064(6) 0.0033(5)
C22 0.0215(7) 0.0122(7) 0.0175(7) 0.0024(6) 0.0056(6) 0.0027(6)
C23 0.0254(8) 0.0163(7) 0.0228(8) 0.0002(6) 0.0127(6) 0.0024(6)
C24 0.0296(9) 0.0577(13) 0.0194(8) 0.0042(8) 0.0099(7) 0.0098(9)
C25 0.0283(9) 0.0454(12) 0.0263(9) 0.0035(8) 0.0113(7) 0.0163(8)
C26 0.0768(18) 0.0221(11) 0.090(2) -0.0200(11) 0.0648(17) -0.0088(10)
C27 0.0235(7) 0.0216(8) 0.0158(7) 0.0029(6) 0.0037(6) 0.0046(6)
C28 0.0237(8) 0.0279(9) 0.0164(8) -0.0003(6) 0.0024(7) 0.0021(6)
C29 0.0302(8) 0.0254(9) 0.0166(7) 0.0011(6) 0.0076(6) 0.0030(7)
C30 0.0344(9) 0.0273(9) 0.0194(8) 0.0071(7) 0.0051(7) 0.0091(8)
C31 0.0206(7) 0.0165(7) 0.0222(7) 0.0023(6) 0.0104(6) 0.0021(6)
C32 0.0224(8) 0.0197(8) 0.0272(8) 0.0000(7) 0.0104(7) 0.0029(6)
C33 0.0297(9) 0.0205(8) 0.0268(9) 0.0045(7) 0.0129(7) 0.0017(7)
C34 0.0220(8) 0.0190(8) 0.0282(8) 0.0006(7) 0.0101(6) 0.0002(6)
C35 0.0269(8) 0.0184(8) 0.0218(8) -0.0014(6) 0.0027(6) 0.0012(7)
C36 0.0302(9) 0.0231(8) 0.0199(8) 0.0000(7) 0.0034(7) -0.0041(7)
C37 0.0260(9) 0.0312(9) 0.0227(9) 0.0040(7) -0.0037(7) -0.0042(7)
C38 0.0246(8) 0.0279(9) 0.0304(9) 0.0015(7) -0.0016(7) 0.0070(7)
C39 0.0211(8) 0.0272(9) 0.0237(9) -0.0030(7) 0.0014(7) 0.0038(7)
Ce1 0.01518(5) 0.01216(5) 0.01353(5) 0.00131(3) 0.00322(3) 0.00139(3)
N1 0.0190(6) 0.0163(7) 0.0194(7) -0.0015(5) 0.0015(5) 0.0005(5)

loop_
_atom_type_symbol
_atom_type_description
_atom_type_scat_dispersion_real
_atom_type_scat_dispersion_imag
_atom_type_scat_source
C C 0.0033 0.0016 'International Tables Vol C Tables 4.2.6.8 and 6.1.1.4'
H H 0.0000 0.0000 'International Tables Vol C Tables 4.2.6.8 and 6.1.1.4'
Ce Ce -0.2486 2.6331 'International Tables Vol C Tables 4.2.6.8 and 6.1.1.4'
N N 0.0061 0.0033 'International Tables Vol C Tables 4.2.6.8 and 6.1.1.4'

loop_
_geom_angle_atom_site_label_1
_geom_angle_atom_site_label_2
_geom_angle_atom_site_label_3
_geom_angle
C5 C1 C2 106.43(12)
C5 C1 C6 126.93(13)
C2 C1 C6 126.61(13)
C5 C1 Ce1 77.22(8)
C2 C1 Ce1 77.14(8)
C6 C1 Ce1 110.01(9)
C1 C2 C3 110.09(12)
C1 C2 Ce1 73.59(8)
C3 C2 Ce1 81.54(8)
C1 C2 H1 125.2(10)
C3 C2 H1 124.6(10)
Ce1 C2 H1 115.8(10)
C2 C3 C4 106.46(12)
C2 C3 C10 118.70(12)
C4 C3 C10 133.16(12)
C2 C3 Ce1 70.05(8)
C4 C3 Ce1 75.67(8)
C10 C3 Ce1 129.79(9)
C5 C4 C3 106.31(12)
C5 C4 C14 120.23(12)
C3 C4 C14 133.06(13)
C5 C4 Ce1 70.16(8)
C3 C4 Ce1 76.03(8)
C14 C4 Ce1 123.76(9)
C1 C5 C4 110.67(12)
C1 C5 Ce1 73.78(8)
C4 C5 Ce1 81.42(8)
C1 C5 H2 124.9(10)
C4 C5 H2 124.4(10)
Ce1 C5 H2 113.7(10)
C9 C6 C1 110.67(12)
C9 C6 C8 109.23(13)
C1 C6 C8 110.53(12)
C9 C6 C7 108.27(12)
C1 C6 C7 108.70(12)
C8 C6 C7 109.40(13)
C6 C7 H3 112.0(10)
C6 C7 H4 112.8(11)
H3 C7 H4 104.6(14)
C6 C7 H5 110.7(11)
H3 C7 H5 109.6(15)
H4 C7 H5 106.9(14)
C6 C8 H6 110.0(11)
C6 C8 H7 109.5(11)
H6 C8 H7 108.6(15)
C6 C8 H8 111.8(12)
H6 C8 H8 110.0(16)
H7 C8 H8 106.8(16)
C6 C9 H9 110.9(12)
C6 C9 H10 109.3(11)
H9 C9 H10 108.1(16)
C6 C9 H11 112.3(11)
H9 C9 H11 106.5(16)
H10 C9 H11 109.7(15)
C12 C10 C11 105.74(13)
C12 C10 C13 108.98(13)
C11 C10 C13 107.21(13)
C12 C10 C3 116.01(12)
C11 C10 C3 110.57(12)
C13 C10 C3 108.00(12)
C10 C11 H12 112.9(11)
C10 C11 H13 111.3(12)
H12 C11 H13 107.7(16)
C10 C11 H14 108.7(12)
H12 C11 H14 106.5(16)
H13 C11 H14 109.7(16)
C10 C12 H15 112.0(12)
C10 C12 H16 108.4(11)
H15 C12 H16 108.0(16)
C10 C12 H17 113.7(10)
H15 C12 H17 107.6(16)
H16 C12 H17 106.9(15)
C10 C13 H18 110.3(12)
C10 C13 H19 110.6(12)
H18 C13 H19 108.0(16)
C10 C13 H20 108.7(13)
H18 C13 H20 111.3(16)
H19 C13 H20 107.9(17)
C16 C14 C17 105.41(12)
C16 C14 C15 109.86(13)
C17 C14 C15 106.42(13)
C16 C14 C4 112.12(12)
C17 C14 C4 110.19(12)
C15 C14 C4 112.45(12)
C14 C15 H21 111.4(11)
C14 C15 H22 113.3(12)
H21 C15 H22 108.1(16)
C14 C15 H23 110.8(11)
H21 C15 H23 106.8(16)
H22 C15 H23 106.1(16)
C14 C16 H24 112.6(11)
C14 C16 H25 109.3(11)
H24 C16 H25 108.4(15)
C14 C16 H26 110.5(12)
H24 C16 H26 108.6(16)
H25 C16 H26 107.3(16)
C14 C17 H27 108.8(11)
C14 C17 H28 111.0(11)
H27 C17 H28 108.4(15)
C14 C17 H29 113.6(11)
H27 C17 H29 106.5(15)
H28 C17 H29 108.3(15)
C19 C18 C22 106.21(13)
C19 C18 C23 127.81(13)
C22 C18 C23 125.88(13)
C19 C18 Ce1 76.56(8)
C22 C18 Ce1 75.20(8)
C23 C18 Ce1 116.79(9)
C18 C19 C20 110.50(13)
C18 C19 Ce1 74.80(8)
C20 C19 Ce1 78.98(8)
C18 C19 H30 126.1(11)
C20 C19 H30 122.9(11)
Ce1 C19 H30 119.5(11)
C19 C20 C21 106.02(12)
C19 C20 C27 116.65(13)
C21 C20 C27 134.67(13)
C19 C20 Ce1 72.34(8)
C21 C20 Ce1 75.34(8)
C27 C20 Ce1 130.73(9)
C22 C21 C20 106.77(12)
C22 C21 C31 120.17(13)
C20 C21 C31 132.47(13)
C22 C21 Ce1 71.56(8)
C20 C21 Ce1 76.08(8)
C31 C21 Ce1 123.98(9)
C18 C22 C21 110.44(13)
C18 C22 Ce1 75.83(8)
C21 C22 Ce1 79.88(8)
C18 C22 H31 124.2(10)
C21 C22 H31 125.3(10)
Ce1 C22 H31 113.7(10)
C24 C23 C18 110.26(13)
C24 C23 C26 108.81(19)
C18 C23 C26 109.78(14)
C24 C23 C25 108.54(14)
C18 C23 C25 110.74(13)
C26 C23 C25 108.65(17)
C23 C24 H32 109.8(12)
C23 C24 H33 109.6(13)
H32 C24 H33 113.8(17)
C23 C24 H34 109.1(14)
H32 C24 H34 106.1(18)
H33 C24 H34 108.3(18)
C23 C25 H35 110.9(13)
C23 C25 H36 111.3(13)
H35 C25 H36 108.4(18)
C23 C25 H37 110.2(12)
H35 C25 H37 106.8(17)
H36 C25 H37 109.1(17)
C23 C26 H38 104.5(19)
C23 C26 H39 109.0(16)
H38 C26 H39 113(2)
C23 C26 H40 109.4(16)
H38 C26 H40 113(2)
H39 C26 H40 107(2)
C29 C27 C28 105.40(13)
C29 C27 C30 107.55(13)
C28 C27 C30 108.09(13)
C29 C27 C20 118.58(13)
C28 C27 C20 110.57(12)
C30 C27 C20 106.26(12)
C27 C28 H41 110.1(11)
C27 C28 H42 111.6(12)
H41 C28 H42 107.7(16)
C27 C28 H43 113.1(11)
H41 C28 H43 106.3(16)
H42 C28 H43 107.8(16)
C27 C29 H44 106.8(11)
C27 C29 H45 113.3(11)
H44 C29 H45 109.1(16)
C27 C29 H46 113.2(11)
H44 C29 H46 107.8(15)
H45 C29 H46 106.4(15)
C27 C30 H47 109.9(12)
C27 C30 H48 111.3(11)
H47 C30 H48 108.3(15)
C27 C30 H49 108.7(11)
H47 C30 H49 111.3(16)
H48 C30 H49 107.3(16)
C32 C31 C34 105.05(12)
C32 C31 C33 111.00(13)
C34 C31 C33 106.38(13)
C32 C31 C21 113.71(12)
C34 C31 C21 110.72(12)
C33 C31 C21 109.65(12)
C31 C32 H50 112.6(12)
C31 C32 H51 108.8(11)
H50 C32 H51 111.1(17)
C31 C32 H52 109.6(12)
H50 C32 H52 107.6(16)
H51 C32 H52 107.1(16)
C31 C33 H53 113.5(11)
C31 C33 H54 110.3(12)
H53 C33 H54 106.1(16)
C31 C33 H55 108.8(11)
H53 C33 H55 107.5(15)
H54 C33 H55 110.7(17)
C31 C34 H56 112.6(11)
C31 C34 H57 108.7(11)
H56 C34 H57 107.2(15)
C31 C34 H58 113.3(11)
H56 C34 H58 107.7(15)
H57 C34 H58 107.1(15)
N1 C35 C36 113.87(13)
N1 C35 Ce1 46.99(7)
C36 C35 Ce1 131.73(11)
N1 C35 H59 108.4(11)
C36 C35 H59 109.4(11)
Ce1 C35 H59 61.5(11)
N1 C35 H60 111.6(11)
C36 C35 H60 107.8(11)
Ce1 C35 H60 120.4(11)
H59 C35 H60 105.4(15)
C37 C36 C35 109.55(14)
C37 C36 H61 112.0(12)
C35 C36 H61 109.8(12)
C37 C36 H62 109.8(12)
C35 C36 H62 110.8(12)
H61 C36 H62 104.8(16)
C38 C37 C36 110.29(14)
C38 C37 H63 111.1(12)
C36 C37 H63 110.5(12)
C38 C37 H64 110.3(11)
C36 C37 H64 107.7(11)
H63 C37 H64 106.7(16)
C37 C38 C39 110.53(15)
C37 C38 H65 110.2(12)
C39 C38 H65 109.2(12)
C37 C38 H66 109.4(12)
C39 C38 H66 108.4(12)
H65 C38 H66 109.0(17)
N1 C39 C38 112.61(14)
N1 C39 H67 108.1(11)
C38 C39 H67 109.6(12)
N1 C39 H68 111.2(11)
C38 C39 H68 108.1(12)
H67 C39 H68 107.1(16)
N1 Ce1 C1 100.24(4)
N1 Ce1 C5 84.57(4)
C1 Ce1 C5 29.00(4)
N1 Ce1 C2 128.84(4)
C1 Ce1 C2 29.27(4)
C5 Ce1 C2 47.14(4)
N1 Ce1 C22 88.41(4)
C1 Ce1 C22 157.94(4)
C5 Ce1 C22 171.89(4)
C2 Ce1 C22 140.78(4)
N1 Ce1 C18 114.14(4)
C1 Ce1 C18 145.00(4)
C5 Ce1 C18 154.65(4)
C2 Ce1 C18 117.02(4)
C22 Ce1 C18 28.97(4)
N1 Ce1 C19 134.10(4)
C1 Ce1 C19 118.44(4)
C5 Ce1 C19 140.79(4)
C2 Ce1 C19 94.07(4)
C22 Ce1 C19 46.83(4)
C18 Ce1 C19 28.64(4)
N1 Ce1 C21 89.69(4)
C1 Ce1 C21 130.33(4)
C5 Ce1 C21 154.91(4)
C2 Ce1 C21 125.64(4)
C22 Ce1 C21 28.56(4)
C18 Ce1 C21 47.68(4)
C19 Ce1 C21 46.95(4)
N1 Ce1 C20 116.30(4)
C1 Ce1 C20 111.43(4)
C5 Ce1 C20 140.40(4)
C2 Ce1 C20 98.32(4)
C22 Ce1 C20 47.10(4)
C18 Ce1 C20 47.71(4)
C19 Ce1 C20 28.67(4)
C21 Ce1 C20 28.58(4)
N1 Ce1 C4 99.97(4)
C1 Ce1 C4 47.67(4)
C5 Ce1 C4 28.42(4)
C2 Ce1 C4 46.89(4)
C22 Ce1 C4 150.89(4)
C18 Ce1 C4 126.84(4)
C19 Ce1 C4 123.87(4)
C21 Ce1 C4 170.33(4)
C20 Ce1 C4 142.11(4)
N1 Ce1 C3 127.91(4)
C1 Ce1 C3 47.71(4)
C5 Ce1 C3 46.79(4)
C2 Ce1 C3 28.41(4)
C22 Ce1 C3 137.98(4)
C18 Ce1 C3 109.00(4)
C19 Ce1 C3 97.32(4)
C21 Ce1 C3 142.07(4)
C20 Ce1 C3 114.00(4)
C4 Ce1 C3 28.30(4)
N1 Ce1 C35 27.93(4)
C1 Ce1 C35 120.93(4)
C5 Ce1 C35 97.04(4)
C2 Ce1 C35 143.74(4)
C22 Ce1 C35 74.88(4)
C18 Ce1 C35 93.68(4)
C19 Ce1 C35 120.41(4)
C21 Ce1 C35 88.89(4)
C20 Ce1 C35 117.21(4)
C4 Ce1 C35 99.86(4)
C3 Ce1 C35 126.14(4)
C39 N1 C35 109.61(12)
C39 N1 Ce1 145.13(10)
C35 N1 Ce1 105.08(9)

loop_
_geom_bond_atom_site_label_1
_geom_bond_atom_site_label_2
_geom_bond_distance
C1 C5 1.398(2)
C1 C2 1.411(2)
C1 C6 1.5291(19)
C1 Ce1 2.7686(14)
C2 C3 1.424(2)
C2 Ce1 2.8137(14)
C2 H1 0.927(16)
C3 C4 1.446(2)
C3 C10 1.5444(19)
C3 Ce1 2.9606(14)
C4 C5 1.423(2)
C4 C14 1.5487(19)
C4 Ce1 2.9559(14)
C5 Ce1 2.8119(14)
C5 H2 0.935(17)
C6 C9 1.527(2)
C6 C8 1.530(2)
C6 C7 1.536(2)
C7 H3 0.974(18)
C7 H4 0.996(19)
C7 H5 0.978(19)
C8 H6 0.98(2)
C8 H7 0.982(19)
C8 H8 0.96(2)
C9 H9 0.95(2)
C9 H10 0.965(19)
C9 H11 0.985(19)
C10 C12 1.535(2)
C10 C11 1.541(2)
C10 C13 1.543(2)
C11 H12 0.97(2)
C11 H13 0.99(2)
C11 H14 0.96(2)
C12 H15 0.96(2)
C12 H16 0.96(2)
C12 H17 0.979(19)
C13 H18 0.98(2)
C13 H19 0.97(2)
C13 H20 0.94(2)
C14 C16 1.536(2)
C14 C17 1.539(2)
C14 C15 1.539(2)
C15 H21 0.96(2)
C15 H22 0.95(2)
C15 H23 0.98(2)
C16 H24 1.01(2)
C16 H25 0.964(19)
C16 H26 0.98(2)
C17 H27 0.961(19)
C17 H28 0.95(2)
C17 H29 0.968(19)
C18 C19 1.402(2)
C18 C22 1.410(2)
C18 C23 1.524(2)
C18 Ce1 2.8223(14)
C19 C20 1.432(2)
C19 Ce1 2.8445(14)
C19 H30 0.936(18)
C20 C21 1.444(2)
C20 C27 1.553(2)
C20 Ce1 2.9301(14)
C21 C22 1.418(2)
C21 C31 1.5438(19)
C21 Ce1 2.9204(14)
C22 Ce1 2.8143(14)
C22 H31 0.938(17)
C23 C24 1.521(2)
C23 C26 1.525(2)
C23 C25 1.527(2)
C24 H32 1.02(2)
C24 H33 1.03(2)
C24 H34 0.95(2)
C25 H35 0.99(2)
C25 H36 1.00(2)
C25 H37 0.99(2)
C26 H38 0.94(3)
C26 H39 0.96(3)
C26 H40 1.04(3)
C27 C29 1.536(2)
C27 C28 1.540(2)
C27 C30 1.546(2)
C28 H41 0.97(2)
C28 H42 0.96(2)
C28 H43 0.940(19)
C29 H44 0.98(2)
C29 H45 0.96(2)
C29 H46 0.98(2)
C30 H47 0.98(2)
C30 H48 0.945(19)
C30 H49 0.95(2)
C31 C32 1.532(2)
C31 C34 1.540(2)
C31 C33 1.541(2)
C32 H50 0.91(2)
C32 H51 0.952(19)
C32 H52 0.97(2)
C33 H53 0.98(2)
C33 H54 0.93(2)
C33 H55 0.965(19)
C34 H56 0.97(2)
C34 H57 0.972(19)
C34 H58 0.969(19)
C35 N1 1.453(2)
C35 C36 1.531(2)
C35 Ce1 2.9963(16)
C35 H59 0.996(19)
C35 H60 0.98(2)
C36 C37 1.523(2)
C36 H61 0.96(2)
C36 H62 0.95(2)
C37 C38 1.521(3)
C37 H63 0.95(2)
C37 H64 0.97(2)
C38 C39 1.527(2)
C38 H65 0.96(2)
C38 H66 0.97(2)
C39 N1 1.450(2)
C39 H67 0.95(2)
C39 H68 1.01(2)
Ce1 N1 2.2691(13)

loop_
_geom_torsion_atom_site_label_1
_geom_torsion_atom_site_label_2
_geom_torsion_atom_site_label_3
_geom_torsion_atom_site_label_4
_geom_torsion
C5 C1 C2 C3 -1.96(16)
C6 C1 C2 C3 -179.80(13)
Ce1 C1 C2 C3 -74.27(10)
C5 C1 C2 Ce1 72.31(10)
C6 C1 C2 Ce1 -105.53(14)
C1 C2 C3 C4 1.44(16)
Ce1 C2 C3 C4 -67.55(10)
C1 C2 C3 C10 -165.73(13)
Ce1 C2 C3 C10 125.28(12)
C1 C2 C3 Ce1 68.99(10)
C2 C3 C4 C5 -0.35(15)
C10 C3 C4 C5 164.16(15)
Ce1 C3 C4 C5 -64.07(9)
C2 C3 C4 C14 -172.81(15)
C10 C3 C4 C14 -8.3(3)
Ce1 C3 C4 C14 123.46(16)
C2 C3 C4 Ce1 63.73(10)
C10 C3 C4 Ce1 -131.76(16)
C2 C1 C5 C4 1.74(16)
C6 C1 C5 C4 179.57(13)
Ce1 C1 C5 C4 73.99(10)
C2 C1 C5 Ce1 -72.25(10)
C6 C1 C5 Ce1 105.58(14)
C3 C4 C5 C1 -0.87(16)
C14 C4 C5 C1 172.76(12)
Ce1 C4 C5 C1 -68.97(10)
C3 C4 C5 Ce1 68.10(10)
C14 C4 C5 Ce1 -118.27(12)
C5 C1 C6 C9 20.8(2)
C2 C1 C6 C9 -161.82(14)
Ce1 C1 C6 C9 109.58(11)
C5 C1 C6 C8 141.91(15)
C2 C1 C6 C8 -40.7(2)
Ce1 C1 C6 C8 -129.28(11)
C5 C1 C6 C7 -98.01(16)
C2 C1 C6 C7 79.40(17)
Ce1 C1 C6 C7 -9.20(13)
C2 C3 C10 C12 -152.89(14)
C4 C3 C10 C12 44.1(2)
Ce1 C3 C10 C12 -65.76(16)
C2 C3 C10 C11 -32.52(19)
C4 C3 C10 C11 164.46(15)
Ce1 C3 C10 C11 54.61(16)
C2 C3 C10 C13 84.49(16)
C4 C3 C10 C13 -78.53(19)
Ce1 C3 C10 C13 171.62(10)
C5 C4 C14 C16 -118.33(15)
C3 C4 C14 C16 53.3(2)
Ce1 C4 C14 C16 156.43(10)
C5 C4 C14 C17 -1.26(19)
C3 C4 C14 C17 170.36(15)
Ce1 C4 C14 C17 -86.50(13)
C5 C4 C14 C15 117.28(15)
C3 C4 C14 C15 -71.1(2)
Ce1 C4 C14 C15 32.05(16)
C22 C18 C19 C20 -1.82(16)
C23 C18 C19 C20 174.59(13)
Ce1 C18 C19 C20 -71.76(10)
C22 C18 C19 Ce1 69.94(10)
C23 C18 C19 Ce1 -113.65(14)
C18 C19 C20 C21 0.60(16)
Ce1 C19 C20 C21 -68.42(10)
C18 C19 C20 C27 -163.64(12)
Ce1 C19 C20 C27 127.33(12)
C18 C19 C20 Ce1 69.02(10)
C19 C20 C21 C22 0.86(15)
C27 C20 C21 C22 160.90(15)
Ce1 C20 C21 C22 -65.48(10)
C19 C20 C21 C31 -170.03(14)
C27 C20 C21 C31 -10.0(3)
Ce1 C20 C21 C31 123.63(16)
C19 C20 C21 Ce1 66.34(9)
C27 C20 C21 Ce1 -133.61(16)
C19 C18 C22 C21 2.39(16)
C23 C18 C22 C21 -174.12(13)
Ce1 C18 C22 C21 73.29(10)
C19 C18 C22 Ce1 -70.90(10)
C23 C18 C22 Ce1 112.60(14)
C20 C21 C22 C18 -2.04(16)
C31 C21 C22 C18 170.20(12)
Ce1 C21 C22 C18 -70.61(10)
C20 C21 C22 Ce1 68.58(10)
C31 C21 C22 Ce1 -119.19(12)
C19 C18 C23 C24 110.36(18)
C22 C18 C23 C24 -73.90(19)
Ce1 C18 C23 C24 16.79(17)
C19 C18 C23 C26 -129.8(2)
C22 C18 C23 C26 46.0(2)
Ce1 C18 C23 C26 136.66(17)
C19 C18 C23 C25 -9.8(2)
C22 C18 C23 C25 165.95(15)
Ce1 C18 C23 C25 -103.36(13)
C19 C20 C27 C29 -170.85(13)
C21 C20 C27 C29 30.7(2)
Ce1 C20 C27 C29 -81.75(17)
C19 C20 C27 C28 -49.01(17)
C21 C20 C27 C28 152.52(16)
Ce1 C20 C27 C28 40.09(17)
C19 C20 C27 C30 68.05(17)
C21 C20 C27 C30 -90.42(19)
Ce1 C20 C27 C30 157.15(11)
C22 C21 C31 C32 129.64(15)
C20 C21 C31 C32 -60.5(2)
Ce1 C21 C31 C32 42.46(16)
C22 C21 C31 C34 11.64(18)
C20 C21 C31 C34 -178.45(15)
Ce1 C21 C31 C34 -75.53(14)
C22 C21 C31 C33 -105.44(15)
C20 C21 C31 C33 64.5(2)
Ce1 C21 C31 C33 167.39(10)
N1 C35 C36 C37 55.96(19)
Ce1 C35 C36 C37 108.74(15)
C35 C36 C37 C38 -52.60(19)
C36 C37 C38 C39 53.7(2)
C37 C38 C39 N1 -57.02(19)
C5 C1 Ce1 N1 58.37(9)
C2 C1 Ce1 N1 168.81(8)
C6 C1 Ce1 N1 -66.59(10)
C2 C1 Ce1 C5 110.44(12)
C6 C1 Ce1 C5 -124.96(13)
C5 C1 Ce1 C2 -110.44(12)
C6 C1 Ce1 C2 124.60(13)
C5 C1 Ce1 C22 170.14(10)
C2 C1 Ce1 C22 -79.42(13)
C6 C1 Ce1 C22 45.18(16)
C5 C1 Ce1 C18 -132.34(9)
C2 C1 Ce1 C18 -21.90(12)
C6 C1 Ce1 C18 102.70(10)
C5 C1 Ce1 C19 -147.18(8)
C2 C1 Ce1 C19 -36.74(9)
C6 C1 Ce1 C19 87.85(10)
C5 C1 Ce1 C21 156.77(8)
C2 C1 Ce1 C21 -92.79(9)
C6 C1 Ce1 C21 31.81(11)
C5 C1 Ce1 C20 -177.94(8)
C2 C1 Ce1 C20 -67.50(9)
C6 C1 Ce1 C20 57.09(10)
C5 C1 Ce1 C4 -35.84(8)
C2 C1 Ce1 C4 74.60(9)
C6 C1 Ce1 C4 -160.80(11)
C5 C1 Ce1 C3 -74.44(8)
C2 C1 Ce1 C3 36.00(8)
C6 C1 Ce1 C3 160.60(11)
C5 C1 Ce1 C35 38.16(9)
C2 C1 Ce1 C35 148.60(8)
C6 C1 Ce1 C35 -86.81(10)
C1 C5 Ce1 N1 -122.69(9)
C4 C5 Ce1 N1 122.75(9)
C4 C5 Ce1 C1 -114.56(12)
C1 C5 Ce1 C2 38.68(8)
C4 C5 Ce1 C2 -75.88(9)
C1 C5 Ce1 C18 97.95(12)
C4 C5 Ce1 C18 -16.61(14)
C1 C5 Ce1 C19 48.92(11)
C4 C5 Ce1 C19 -65.64(10)
C1 C5 Ce1 C21 -45.16(14)
C4 C5 Ce1 C21 -159.72(9)
C1 C5 Ce1 C20 3.00(11)
C4 C5 Ce1 C20 -111.56(9)
C1 C5 Ce1 C4 114.56(12)
C1 C5 Ce1 C3 77.91(9)
C4 C5 Ce1 C3 -36.65(8)
C1 C5 Ce1 C35 -147.73(8)
C4 C5 Ce1 C35 97.71(8)
C1 C2 Ce1 N1 -14.19(10)
C3 C2 Ce1 N1 99.75(9)
C3 C2 Ce1 C1 113.95(12)
C1 C2 Ce1 C5 -38.29(8)
C3 C2 Ce1 C5 75.65(9)
C1 C2 Ce1 C22 144.27(8)
C3 C2 Ce1 C22 -101.78(9)
C1 C2 Ce1 C18 166.11(8)
C3 C2 Ce1 C18 -79.95(9)
C1 C2 Ce1 C19 148.17(8)
C3 C2 Ce1 C19 -97.88(8)
C1 C2 Ce1 C21 110.46(8)
C3 C2 Ce1 C21 -135.60(8)
C1 C2 Ce1 C20 119.64(8)
C3 C2 Ce1 C20 -126.41(8)
C1 C2 Ce1 C4 -77.50(9)
C3 C2 Ce1 C4 36.44(8)
C1 C2 Ce1 C3 -113.95(12)
C1 C2 Ce1 C35 -49.09(11)
C3 C2 Ce1 C35 64.86(11)
C18 C22 Ce1 N1 -153.47(9)
C21 C22 Ce1 N1 92.27(9)
C18 C22 Ce1 C1 92.63(13)
C21 C22 Ce1 C1 -21.64(16)
C18 C22 Ce1 C2 43.15(11)
C21 C22 Ce1 C2 -71.11(11)
C21 C22 Ce1 C18 -114.27(13)
C18 C22 Ce1 C19 37.82(8)
C21 C22 Ce1 C19 -76.45(9)
C18 C22 Ce1 C21 114.27(13)
C18 C22 Ce1 C20 77.42(9)
C21 C22 Ce1 C20 -36.85(8)
C18 C22 Ce1 C4 -45.64(13)
C21 C22 Ce1 C4 -159.91(8)
C18 C22 Ce1 C3 -0.93(11)
C21 C22 Ce1 C3 -115.20(9)
C18 C22 Ce1 C35 -128.71(9)
C21 C22 Ce1 C35 117.02(9)
C19 C18 Ce1 N1 140.40(8)
C22 C18 Ce1 N1 29.30(10)
C23 C18 Ce1 N1 -93.77(11)
C19 C18 Ce1 C1 -28.04(12)
C22 C18 Ce1 C1 -139.15(9)
C23 C18 Ce1 C1 97.79(12)
C19 C18 Ce1 C5 -84.87(12)
C22 C18 Ce1 C5 164.03(9)
C23 C18 Ce1 C5 40.96(16)
C19 C18 Ce1 C2 -39.85(10)
C22 C18 Ce1 C2 -150.96(8)
C23 C18 Ce1 C2 85.98(11)
C19 C18 Ce1 C22 111.11(12)
C23 C18 Ce1 C22 -123.07(15)
C22 C18 Ce1 C19 -111.11(12)
C23 C18 Ce1 C19 125.83(15)
C19 C18 Ce1 C21 74.99(9)
C22 C18 Ce1 C21 -36.11(8)
C23 C18 Ce1 C21 -159.18(13)
C19 C18 Ce1 C20 36.00(8)
C22 C18 Ce1 C20 -75.10(9)
C23 C18 Ce1 C20 161.83(13)
C19 C18 Ce1 C4 -94.65(9)
C22 C18 Ce1 C4 154.24(8)
C23 C18 Ce1 C4 31.17(12)
C19 C18 Ce1 C3 -69.55(9)
C22 C18 Ce1 C3 179.34(8)
C23 C18 Ce1 C3 56.28(11)
C19 C18 Ce1 C35 160.12(9)
C22 C18 Ce1 C35 49.02(9)
C23 C18 Ce1 C35 -74.05(11)
C18 C19 Ce1 N1 -54.09(11)
C20 C19 Ce1 N1 60.91(11)
C18 C19 Ce1 C1 162.14(8)
C20 C19 Ce1 C1 -82.86(9)
C18 C19 Ce1 C5 137.59(8)
C20 C19 Ce1 C5 -107.41(9)
C18 C19 Ce1 C2 145.09(9)
C20 C19 Ce1 C2 -99.91(9)
C18 C19 Ce1 C22 -38.29(8)
C20 C19 Ce1 C22 76.71(9)
C20 C19 Ce1 C18 115.00(13)
C18 C19 Ce1 C21 -77.78(9)
C20 C19 Ce1 C21 37.22(8)
C18 C19 Ce1 C20 -115.00(13)
C18 C19 Ce1 C4 106.11(9)
C20 C19 Ce1 C4 -138.89(8)
C18 C19 Ce1 C3 116.72(9)
C20 C19 Ce1 C3 -128.28(9)
C18 C19 Ce1 C35 -23.17(10)
C20 C19 Ce1 C35 91.83(9)
C22 C21 Ce1 N1 -87.25(9)
C20 C21 Ce1 N1 159.42(8)
C31 C21 Ce1 N1 27.22(11)
C22 C21 Ce1 C1 169.53(8)
C20 C21 Ce1 C1 56.20(10)
C31 C21 Ce1 C1 -76.00(12)
C22 C21 Ce1 C5 -163.67(9)
C20 C21 Ce1 C5 83.00(12)
C31 C21 Ce1 C5 -49.20(17)
C22 C21 Ce1 C2 132.60(8)
C20 C21 Ce1 C2 19.27(10)
C31 C21 Ce1 C2 -112.93(11)
C20 C21 Ce1 C22 -113.33(12)
C31 C21 Ce1 C22 114.47(15)
C22 C21 Ce1 C18 36.67(8)
C20 C21 Ce1 C18 -76.66(9)
C31 C21 Ce1 C18 151.14(14)
C22 C21 Ce1 C19 75.98(9)
C20 C21 Ce1 C19 -37.35(8)
C31 C21 Ce1 C19 -169.55(14)
C22 C21 Ce1 C20 113.33(12)
C31 C21 Ce1 C20 -132.20(16)
C22 C21 Ce1 C3 99.81(10)
C20 C21 Ce1 C3 -13.51(11)
C31 C21 Ce1 C3 -145.72(10)
C22 C21 Ce1 C35 -59.33(9)
C20 C21 Ce1 C35 -172.66(8)
C31 C21 Ce1 C35 55.14(11)
C19 C20 Ce1 N1 -135.58(9)
C21 C20 Ce1 N1 -23.08(9)
C27 C20 Ce1 N1 114.12(12)
C19 C20 Ce1 C1 110.40(9)
C21 C20 Ce1 C1 -137.11(8)
C27 C20 Ce1 C1 0.09(13)
C19 C20 Ce1 C5 108.83(9)
C21 C20 Ce1 C5 -138.67(8)
C27 C20 Ce1 C5 -1.47(15)
C19 C20 Ce1 C2 83.24(9)
C21 C20 Ce1 C2 -164.27(8)
C27 C20 Ce1 C2 -27.07(13)
C19 C20 Ce1 C22 -75.68(9)
C21 C20 Ce1 C22 36.82(8)
C27 C20 Ce1 C22 174.02(15)
C19 C20 Ce1 C18 -35.96(8)
C21 C20 Ce1 C18 76.54(9)
C27 C20 Ce1 C18 -146.26(14)
C21 C20 Ce1 C19 112.50(12)
C27 C20 Ce1 C19 -110.31(16)
C19 C20 Ce1 C21 -112.50(12)
C27 C20 Ce1 C21 137.20(16)
C19 C20 Ce1 C4 62.73(11)
C21 C20 Ce1 C4 175.22(8)
C27 C20 Ce1 C4 -47.58(15)
C19 C20 Ce1 C3 58.46(9)
C21 C20 Ce1 C3 170.95(8)
C27 C20 Ce1 C3 -51.85(13)
C19 C20 Ce1 C35 -104.23(9)
C21 C20 Ce1 C35 8.26(9)
C27 C20 Ce1 C35 145.46(12)
C5 C4 Ce1 N1 -58.22(9)
C3 C4 Ce1 N1 -171.64(8)
C14 C4 Ce1 N1 55.52(11)
C5 C4 Ce1 C1 36.61(8)
C3 C4 Ce1 C1 -76.81(9)
C14 C4 Ce1 C1 150.35(13)
C3 C4 Ce1 C5 -113.42(12)
C14 C4 Ce1 C5 113.74(14)
C5 C4 Ce1 C2 76.82(9)
C3 C4 Ce1 C2 -36.59(8)
C14 C4 Ce1 C2 -169.44(13)
C5 C4 Ce1 C22 -163.15(9)
C3 C4 Ce1 C22 83.43(11)
C14 C4 Ce1 C22 -49.42(15)
C5 C4 Ce1 C18 171.20(8)
C3 C4 Ce1 C18 57.79(10)
C14 C4 Ce1 C18 -75.06(12)
C5 C4 Ce1 C19 136.08(8)
C3 C4 Ce1 C19 22.66(10)
C14 C4 Ce1 C19 -110.18(11)
C5 C4 Ce1 C20 105.17(9)
C3 C4 Ce1 C20 -8.25(11)
C14 C4 Ce1 C20 -141.09(10)
C5 C4 Ce1 C3 113.42(12)
C14 C4 Ce1 C3 -132.85(15)
C5 C4 Ce1 C35 -86.58(8)
C3 C4 Ce1 C35 160.00(8)
C14 C4 Ce1 C35 27.16(11)
C2 C3 Ce1 N1 -103.36(9)
C4 C3 Ce1 N1 10.46(10)
C10 C3 Ce1 N1 145.38(11)
C2 C3 Ce1 C1 -37.16(8)
C4 C3 Ce1 C1 76.66(9)
C10 C3 Ce1 C1 -148.42(14)
C2 C3 Ce1 C5 -77.01(9)
C4 C3 Ce1 C5 36.81(8)
C10 C3 Ce1 C5 171.73(14)
C4 C3 Ce1 C2 113.82(12)
C10 C3 Ce1 C2 -111.26(15)
C2 C3 Ce1 C22 112.39(9)
C4 C3 Ce1 C22 -133.79(8)
C10 C3 Ce1 C22 1.13(15)
C2 C3 Ce1 C18 111.92(8)
C4 C3 Ce1 C18 -134.26(8)
C10 C3 Ce1 C18 0.66(12)
C2 C3 Ce1 C19 84.99(9)
C4 C3 Ce1 C19 -161.18(8)
C10 C3 Ce1 C19 -26.26(12)
C2 C3 Ce1 C21 67.67(11)
C4 C3 Ce1 C21 -178.51(8)
C10 C3 Ce1 C21 -43.58(14)
C2 C3 Ce1 C20 60.65(9)
C4 C3 Ce1 C20 174.47(8)
C10 C3 Ce1 C20 -50.61(12)
C2 C3 Ce1 C4 -113.82(12)
C10 C3 Ce1 C4 134.92(16)
C2 C3 Ce1 C35 -138.48(8)
C4 C3 Ce1 C35 -24.65(10)
C10 C3 Ce1 C35 110.27(12)
C36 C35 Ce1 N1 -84.80(16)
N1 C35 Ce1 C1 46.54(11)
C36 C35 Ce1 C1 -38.26(16)
N1 C35 Ce1 C5 64.11(10)
C36 C35 Ce1 C5 -20.70(15)
N1 C35 Ce1 C2 72.06(12)
C36 C35 Ce1 C2 -12.75(18)
N1 C35 Ce1 C22 -116.65(10)
C36 C35 Ce1 C22 158.55(15)
N1 C35 Ce1 C18 -138.90(9)
C36 C35 Ce1 C18 136.29(14)
N1 C35 Ce1 C19 -128.01(9)
C36 C35 Ce1 C19 147.18(13)
N1 C35 Ce1 C21 -91.44(10)
C36 C35 Ce1 C21 -176.24(15)
N1 C35 Ce1 C20 -95.38(10)
C36 C35 Ce1 C20 179.82(13)
N1 C35 Ce1 C4 92.71(10)
C36 C35 Ce1 C4 7.90(15)
N1 C35 Ce1 C3 104.29(10)
C36 C35 Ce1 C3 19.48(16)
C38 C39 N1 C35 57.80(18)
C38 C39 N1 Ce1 -128.23(16)
C36 C35 N1 C39 -57.93(18)
Ce1 C35 N1 C39 176.43(15)
C36 C35 N1 Ce1 125.64(12)
C1 Ce1 N1 C39 45.14(19)
C5 Ce1 N1 C39 69.64(18)
C2 Ce1 N1 C39 52.1(2)
C22 Ce1 N1 C39 -114.44(19)
C18 Ce1 N1 C39 -128.16(18)
C19 Ce1 N1 C39 -102.98(18)
C21 Ce1 N1 C39 -85.90(19)
C20 Ce1 N1 C39 -75.09(19)
C4 Ce1 N1 C39 93.61(19)
C3 Ce1 N1 C39 88.60(19)
C35 Ce1 N1 C39 -174.1(2)
C1 Ce1 N1 C35 -140.75(9)
C5 Ce1 N1 C35 -116.25(10)
C2 Ce1 N1 C35 -133.75(9)
C22 Ce1 N1 C35 59.68(10)
C18 Ce1 N1 C35 45.96(10)
C19 Ce1 N1 C35 71.13(11)
C21 Ce1 N1 C35 88.21(10)
C20 Ce1 N1 C35 99.02(10)
C4 Ce1 N1 C35 -92.28(9)
C3 Ce1 N1 C35 -97.29(10)
